data_9002309
loop_
_publ_author_name
'Redhammer, G. J.'
'Beran, A.'
'Schneider, J.'
'Amthauer, G.'
'Lottermoser, W.'

_publ_section_title
;
 Spectroscopic and structural properties of synthetic micas on the
 annite-siderophyllite binary: Synthesis, crystal structure refinement,
 Mossbauer, and infrared spectroscopy
 Sample: sd12no.10
;
_journal_name_full 'American Mineralogist'
_journal_page_first 449
_journal_page_last 465
_journal_volume 85
_journal_year 2000
_chemical_formula_sum 'Al2.13 Fe1.94 K0.9 O12 Si2.84'
_chemical_name_mineral Annite
_space_group_IT_number 12
_symmetry_space_group_name_Hall '-C 2y'
_symmetry_space_group_name_H-M 'C 1 2/m 1'
_cell_angle_alpha 90
_cell_angle_beta 100.22
_cell_angle_gamma 90
_cell_length_a 5.3944
_cell_length_b 9.3454
_cell_length_c 10.3284
_cell_formula_units_Z 2
_cell_volume 512.423
_database_code_amcsd 0002393
_exptl_crystal_density_diffrn 3.064
_cod_original_formula_sum 'Si2.84 Al2.13 Fe1.94 K.9 O12'
_cod_database_code 9002309

loop_
_space_group_symop_operation_xyz
x,y,z
1/2+x,1/2+y,z
x,-y,z
1/2+x,1/2-y,z
-x,y,-z
1/2-x,1/2+y,-z
-x,-y,-z
1/2-x,1/2-y,-z

loop_
_atom_site_label
_atom_site_fract_x
_atom_site_fract_y
_atom_site_fract_z
_atom_site_occupancy
_atom_site_U_iso_or_equiv
SiT 0.57140 0.16680 0.22580 0.71000 0.10892
AlT 0.57140 0.16680 0.22580 0.28000 0.03293
Al1 0.00000 0.50000 0.50000 0.95000 0.03420
Fe1 0.00000 0.50000 0.50000 0.04000 0.11019
Al2 0.00000 0.83330 0.50000 0.03000 0.08828
Fe2 0.00000 0.83330 0.50000 0.95000 0.11361
K 0.00000 0.00000 0.00000 0.90000 1.19052
O1 0.80850 0.24660 0.17440 1.00000 0.03166
O2 0.54170 0.00000 0.17220 1.00000 0.01140
O3 0.63650 0.16650 0.39400 1.00000 0.01140
O4 0.13230 0.00000 0.38770 1.00000 0.01773

loop_
_cod_related_entry_id
_cod_related_entry_database
_cod_related_entry_code
1 AMCSD 0002393
